data_4510844
loop_
_publ_author_name
'Thomas, Lynne H.'
'Cheung, Elaine'
'Jones, Andrew O. F.'
'Kallay, Andras A.'
'Lem\'ee-Cailleau, Marie-H\'el\`ene'
'McIntyre, Garry J.'
'Wilson, Chick C.'

_publ_section_title
;
 4-Phenoxyphenol: A Porous Molecular Material
;
_journal_issue 4
_journal_name_full 'Crystal Growth &amp; Design'
_journal_page_first 1746
_journal_paper_doi 10.1021/cg200998u
_journal_volume 12
_journal_year 2012
_chemical_formula_sum 'C12 H10 O2'
_chemical_formula_weight 186.2
_chemical_name_systematic
;
4-phenoxyphenol
;
_space_group_IT_number 148
_symmetry_cell_setting trigonal
_symmetry_space_group_name_Hall '-R 3'
_symmetry_space_group_name_H-M 'R -3 :H'
_atom_sites_solution_hydrogens difmap
_atom_sites_solution_primary direct
_atom_sites_solution_secondary difmap
_audit_creation_date 2011-07-19T11:30:30-00:00
_audit_creation_method 'WinGX routine CIF_UPDATE'
_cell_angle_alpha 90
_cell_angle_beta 90
_cell_angle_gamma 120
_cell_formula_units_Z 18
_cell_length_a 29.0243(19)
_cell_length_b 29.0243(19)
_cell_length_c 5.8381(19)
_cell_measurement_temperature 100(2)
_cell_volume 4259.2(14)
_computing_cell_refinement 'HKL Scalepack (Otwinowski & Minor 1997)'
_computing_data_collection 'Collect (Bruker AXS BV, 1997-2004)'
_computing_data_reduction 'HKL Denzo and Scalepack (Otwinowski & Minor 1997)'
_computing_structure_refinement 'SHELXL-97 (Sheldrick, 2008)'
_computing_structure_solution 'SHELXS-97 (Sheldrick, 2008)'
_diffrn_ambient_temperature 100(2)
_diffrn_measured_fraction_theta_full 0.996
_diffrn_measured_fraction_theta_max 0.996
_diffrn_measurement_device_type KappaCCD
_diffrn_measurement_method 'CCD; rotation images'
_diffrn_radiation_monochromator graphite
_diffrn_radiation_type MoK\a
_diffrn_radiation_wavelength 0.71073
_diffrn_reflns_av_R_equivalents 0.0982
_diffrn_reflns_av_unetI/netI 0.1151
_diffrn_reflns_limit_h_max 36
_diffrn_reflns_limit_h_min -30
_diffrn_reflns_limit_k_max 36
_diffrn_reflns_limit_k_min -36
_diffrn_reflns_limit_l_max 7
_diffrn_reflns_limit_l_min -7
_diffrn_reflns_number 11121
_diffrn_reflns_theta_full 26.72
_diffrn_reflns_theta_max 26.72
_diffrn_reflns_theta_min 1.4
_exptl_absorpt_coefficient_mu 0.088
_exptl_absorpt_correction_type none
_exptl_crystal_density_diffrn 1.307
_exptl_crystal_density_method 'not measured'
_exptl_crystal_F_000 1764
_refine_diff_density_max 0.491
_refine_diff_density_min -0.208
_refine_diff_density_rms 0.047
_refine_ls_extinction_method none
_refine_ls_goodness_of_fit_ref 0.917
_refine_ls_hydrogen_treatment refall
_refine_ls_matrix_type full
_refine_ls_number_parameters 167
_refine_ls_number_reflns 2016
_refine_ls_number_restraints 0
_refine_ls_restrained_S_all 0.917
_refine_ls_R_factor_all 0.136
_refine_ls_R_factor_gt 0.0451
_refine_ls_shift/su_max 0
_refine_ls_shift/su_mean 0
_refine_ls_structure_factor_coef Fsqd
_refine_ls_weighting_details 'calc w=1/[\s^2^(Fo^2^)+(0.0398P)^2^+0.0000P] where P=(Fo^2^+2Fc^2^)/3'
_refine_ls_weighting_scheme calc
_refine_ls_wR_factor_ref 0.1004
_reflns_number_gt 998
_reflns_number_total 2016
_reflns_threshold_expression >2\s(I)
_cod_data_source_file 4-phenoxy_90C_dry.cif
_cod_data_source_block 4phenoxy_90C_dry
_cod_original_sg_symbol_H-M R-3
_cod_database_code 4510844

loop_
_symmetry_equiv_pos_as_xyz
'x, y, z'
'-y, x-y, z'
'-x+y, -x, z'
'x+2/3, y+1/3, z+1/3'
'-y+2/3, x-y+1/3, z+1/3'
'-x+y+2/3, -x+1/3, z+1/3'
'x+1/3, y+2/3, z+2/3'
'-y+1/3, x-y+2/3, z+2/3'
'-x+y+1/3, -x+2/3, z+2/3'
'-x, -y, -z'
'y, -x+y, -z'
'x-y, x, -z'
'-x+2/3, -y+1/3, -z+1/3'
'y+2/3, -x+y+1/3, -z+1/3'
'x-y+2/3, x+1/3, -z+1/3'
'-x+1/3, -y+2/3, -z+2/3'
'y+1/3, -x+y+2/3, -z+2/3'
'x-y+1/3, x+2/3, -z+2/3'

loop_
_atom_site_label
_atom_site_fract_x
_atom_site_fract_y
_atom_site_fract_z
_atom_site_U_iso_or_equiv
_atom_site_adp_type
_atom_site_calc_flag
_atom_site_occupancy
_atom_site_type_symbol
H4 0.7680(7) 0.0627(7) -0.327(3) 0.023(6) Uiso d 1 H
H10 0.8729(8) -0.0260(8) -0.386(3) 0.035(6) Uiso d 1 H
H8 0.7973(7) 0.1256(7) -0.968(3) 0.019(5) Uiso d 1 H
H3 0.8816(8) 0.1416(8) -0.293(3) 0.029(6) Uiso d 1 H
H9 0.8355(7) 0.0054(7) -0.657(3) 0.021(5) Uiso d 1 H
H7 0.7151(7) 0.1285(8) -0.949(3) 0.032(6) Uiso d 1 H
H5 0.6868(8) 0.0616(8) -0.309(3) 0.032(6) Uiso d 1 H
H2 0.9179(8) 0.1121(8) -0.011(3) 0.038(6) Uiso d 1 H
H6 0.6601(9) 0.0944(8) -0.627(3) 0.039(7) Uiso d 1 H
H1 0.9170(10) -0.0086(12) -0.015(4) 0.070(9) Uiso d 1 H
O1 0.92390(6) 0.02734(7) -0.0050(2) 0.0277(4) Uani d 1 O
O2 0.83542(6) 0.09303(6) -0.6782(2) 0.0293(4) Uani d 1 O
C4 0.85441(8) 0.07479(8) -0.4997(3) 0.0241(5) Uani d 1 C
C1 0.89905(8) 0.04115(8) -0.1712(3) 0.0233(5) Uani d 1 C
C7 0.78838(8) 0.09385(8) -0.6480(3) 0.0235(5) Uani d 1 C
C2 0.90078(8) 0.08937(9) -0.1452(3) 0.0258(5) Uani d 1 C
C12 0.77306(9) 0.11289(8) -0.8328(3) 0.0259(6) Uani d 1 C
C5 0.85205(9) 0.02643(9) -0.5245(3) 0.0256(6) Uani d 1 C
C6 0.87450(9) 0.00924(9) -0.3606(3) 0.0267(6) Uani d 1 C
C3 0.87871(9) 0.10667(9) -0.3110(3) 0.0278(6) Uani d 1 C
C9 0.71019(9) 0.07690(9) -0.4453(4) 0.0289(6) Uani d 1 C
C8 0.75755(9) 0.07600(8) -0.4533(3) 0.0255(6) Uani d 1 C
C10 0.69423(10) 0.09577(9) -0.6285(4) 0.0311(6) Uani d 1 C
C11 0.72616(9) 0.11385(9) -0.8213(4) 0.0308(6) Uani d 1 C

loop_
_atom_site_aniso_label
_atom_site_aniso_U_11
_atom_site_aniso_U_22
_atom_site_aniso_U_33
_atom_site_aniso_U_12
_atom_site_aniso_U_13
_atom_site_aniso_U_23
O1 0.0268(10) 0.0259(10) 0.0299(8) 0.0130(9) -0.0033(7) 0.0019(7)
O2 0.0291(10) 0.0381(10) 0.0258(7) 0.0206(8) 0.0036(7) 0.0064(7)
C4 0.0226(13) 0.0261(14) 0.0243(11) 0.0129(12) 0.0042(10) 0.0055(10)
C1 0.0180(12) 0.0250(14) 0.0259(11) 0.0099(11) 0.0030(9) 0.0040(10)
C7 0.0227(14) 0.0211(13) 0.0264(11) 0.0108(11) -0.0004(10) -0.0032(9)
C2 0.0258(14) 0.0244(14) 0.0257(12) 0.0113(12) 0.0005(10) -0.0012(11)
C12 0.0262(14) 0.0223(14) 0.0264(12) 0.0102(11) 0.0011(11) -0.0002(10)
C5 0.0237(14) 0.0273(15) 0.0254(11) 0.0125(12) -0.0015(10) -0.0047(11)
C6 0.0240(14) 0.0261(14) 0.0283(12) 0.0113(12) 0.0022(10) 0.0007(10)
C3 0.0276(14) 0.0230(14) 0.0311(12) 0.0114(12) 0.0040(10) -0.0004(11)
C9 0.0251(14) 0.0275(15) 0.0283(12) 0.0088(12) 0.0038(11) -0.0035(10)
C8 0.0265(14) 0.0231(14) 0.0260(12) 0.0116(12) -0.0012(11) -0.0008(10)
C10 0.0230(15) 0.0354(15) 0.0348(13) 0.0144(13) -0.0038(11) -0.0093(11)
C11 0.0334(16) 0.0275(14) 0.0308(12) 0.0147(12) -0.0054(12) -0.0048(11)

loop_
_atom_type_symbol
_atom_type_description
_atom_type_scat_dispersion_real
_atom_type_scat_dispersion_imag
_atom_type_scat_source
C C 0.0033 0.0016 'International Tables Vol C Tables 4.2.6.8 and 6.1.1.4'
H H 0 0 'International Tables Vol C Tables 4.2.6.8 and 6.1.1.4'
O O 0.0106 0.006 'International Tables Vol C Tables 4.2.6.8 and 6.1.1.4'

loop_
_geom_angle_atom_site_label_1
_geom_angle_atom_site_label_2
_geom_angle_atom_site_label_3
_geom_angle
C7 O2 C4 119.21(14)
C5 C4 C3 120.93(19)
C5 C4 O2 118.55(17)
C3 C4 O2 120.33(19)
O1 C1 C2 117.12(18)
O1 C1 C6 122.2(2)
C2 C1 C6 120.6(2)
C8 C7 C12 121.0(2)
C8 C7 O2 123.92(18)
C12 C7 O2 115.03(17)
C1 C2 C3 120.0(2)
C11 C12 C7 119.3(2)
C4 C5 C6 120.1(2)
C5 C6 C1 119.2(2)
C4 C3 C2 119.1(2)
C10 C9 C8 120.8(2)
C7 C8 C9 119.0(2)
C9 C10 C11 119.1(2)
C12 C11 C10 120.9(2)

loop_
_geom_bond_atom_site_label_1
_geom_bond_atom_site_label_2
_geom_bond_distance
O1 C1 1.383(2)
O2 C7 1.389(2)
O2 C4 1.401(2)
C4 C5 1.378(3)
C4 C3 1.383(3)
C1 C2 1.383(3)
C1 C6 1.388(3)
C7 C8 1.377(3)
C7 C12 1.383(3)
C2 C3 1.386(3)
C12 C11 1.377(3)
C5 C6 1.384(3)
C9 C10 1.383(3)
C9 C8 1.389(3)
C10 C11 1.384(3)
